data_1518661
loop_
_publ_author_name
'Chou, Chih-Ming'
'Nobusue, Shunpei'
'Saito, Shohei'
'Inoue, Daishi'
'Hashizume, Daisuke'
'Yamaguchi, Shigehiro'

_publ_section_title
;
 Highly bent crystals formed by restrained \p-stacked columns connected
 via alkylene linkers with variable conformations
;
_journal_issue 4
_journal_name_full 'Chem. Sci.'
_journal_page_first 2354
_journal_paper_doi 10.1039/C4SC03849E
_journal_volume 6
_journal_year 2015
_chemical_formula_moiety 'C64 H48 S4'
_chemical_formula_sum 'C64 H48 S4'
_chemical_formula_weight 945.26
_chemical_name_systematic
; 
 ? 
;
_space_group_IT_number 14
_symmetry_cell_setting monoclinic
_symmetry_Int_Tables_number 14
_symmetry_space_group_name_Hall '-P 2yn'
_symmetry_space_group_name_H-M 'P 1 21/n 1'
_atom_sites_solution_hydrogens geom
_atom_sites_solution_primary direct
_atom_sites_solution_secondary difmap
_audit_creation_method SHELXL-97
_audit_update_record
;
2014-07-15 deposited with the CCDC.
2015-02-03 downloaded from the CCDC.
;
_cell_angle_alpha 90.00
_cell_angle_beta 109.164(4)
_cell_angle_gamma 90.00
_cell_formula_units_Z 2
_cell_length_a 20.159(2)
_cell_length_b 5.0166(5)
_cell_length_c 25.728(3)
_cell_measurement_reflns_used 3713
_cell_measurement_temperature 123
_cell_measurement_theta_max 25.0
_cell_measurement_theta_min 3.0
_cell_volume 2457.7(5)
_computing_cell_refinement 'CrystalClear (RIGAKU, 2011)'
_computing_data_collection 'CrystalClear (RIGAKU, 2011)'
_computing_data_reduction 'CrystalClear (RIGAKU, 2011)'
_computing_structure_refinement 'SHELXL-97 (Sheldrick, 1997)'
_computing_structure_solution 'SHELXS-97 (Sheldrick, 1990)'
_diffrn_ambient_temperature 123
_diffrn_detector_area_resol_mean 28.5714
_diffrn_measured_fraction_theta_full 0.991
_diffrn_measured_fraction_theta_max 0.991
_diffrn_measurement_device_type
;
RIGAKU diffractometer with MicroMax-007 generator, VariMax optics, and Saturn70 CCD detector (4x4 bin mode)
;
_diffrn_measurement_method 'profile data from \w-scans'
_diffrn_radiation_monochromator Confocal
_diffrn_radiation_source 'Rotating Anode'
_diffrn_radiation_type MoK\a
_diffrn_radiation_wavelength 0.71070
_diffrn_reflns_av_R_equivalents 0.0633
_diffrn_reflns_av_sigmaI/netI 0.0666
_diffrn_reflns_limit_h_max 23
_diffrn_reflns_limit_h_min -19
_diffrn_reflns_limit_k_max 5
_diffrn_reflns_limit_k_min -5
_diffrn_reflns_limit_l_max 30
_diffrn_reflns_limit_l_min -30
_diffrn_reflns_number 12805
_diffrn_reflns_theta_full 25.00
_diffrn_reflns_theta_max 25.00
_diffrn_reflns_theta_min 3.04
_exptl_absorpt_coefficient_mu 0.236
_exptl_absorpt_correction_T_max 1.000
_exptl_absorpt_correction_T_min 0.887
_exptl_absorpt_correction_type multi-scan
_exptl_absorpt_process_details 'ABSCOR (RIGAKU, 1995)'
_exptl_crystal_colour Yellow
_exptl_crystal_density_diffrn 1.277
_exptl_crystal_density_method 'not measured'
_exptl_crystal_description Needle
_exptl_crystal_F_000 992
_exptl_crystal_size_max 0.20
_exptl_crystal_size_mid 0.05
_exptl_crystal_size_min 0.03
_refine_diff_density_max 0.397
_refine_diff_density_min -0.292
_refine_diff_density_rms 0.058
_refine_ls_extinction_method none
_refine_ls_goodness_of_fit_ref 1.043
_refine_ls_hydrogen_treatment constr
_refine_ls_matrix_type full
_refine_ls_number_parameters 307
_refine_ls_number_reflns 4263
_refine_ls_number_restraints 0
_refine_ls_restrained_S_all 1.043
_refine_ls_R_factor_all 0.0948
_refine_ls_R_factor_gt 0.0572
_refine_ls_shift/su_max 0.001
_refine_ls_shift/su_mean 0.000
_refine_ls_structure_factor_coef Fsqd
_refine_ls_weighting_details 'calc w=1/[\s^2^(Fo^2^)+(0.0552P)^2^+0.9903P] where P=(Fo^2^+2Fc^2^)/3'
_refine_ls_weighting_scheme calc
_refine_ls_wR_factor_gt 0.1149
_refine_ls_wR_factor_ref 0.1318
_reflns_number_gt 2912
_reflns_number_total 4263
_reflns_threshold_expression >2sigma(I)
_cod_data_source_file c4sc03849e2.cif
_cod_data_source_block compound_1a
_cod_depositor_comments
;
The following automatic conversions were performed:

'_exptl_absorpt_correction_type' value 'Multi-scan' changed to
'multi-scan' according to
/usr/data/users/saulius/crontab/automatic-downloads/rss-feeds/RSC/lib/dictionaries/cif_core.dic
dictionary named 'cif_core.dic' version 2.4.2 from 2011-04-26.

Automatic conversion script
Id: cif_fix_values 3008 2015-01-20 13:52:24Z robertas 

 Adding full bibliography for 1518661--1518665.cif.
;
_cod_original_sg_symbol_H-M P21/n
_cod_database_code 1518661

loop_
_symmetry_equiv_pos_as_xyz
'x, y, z'
'-x+1/2, y+1/2, -z+1/2'
'-x, -y, -z'
'x-1/2, -y-1/2, z-1/2'

loop_
_atom_site_label
_atom_site_type_symbol
_atom_site_fract_x
_atom_site_fract_y
_atom_site_fract_z
_atom_site_U_iso_or_equiv
_atom_site_adp_type
_atom_site_occupancy
_atom_site_symmetry_multiplicity
_atom_site_calc_flag
_atom_site_refinement_flags
S2 S 0.54483(4) 0.09335(16) 0.21855(3) 0.0328(2) Uani 1 1 d .
S1 S 0.94573(5) 1.77347(17) 0.52243(4) 0.0389(3) Uani 1 1 d .
C17 C 0.69938(15) 0.8852(5) 0.35023(11) 0.0232(6) Uani 1 1 d .
C12 C 0.74536(15) 1.0845(5) 0.38251(11) 0.0227(6) Uani 1 1 d .
C16 C 0.72177(16) 0.7390(6) 0.31165(12) 0.0279(7) Uani 1 1 d .
H1 H 0.6917 0.6065 0.2897 0.033 Uiso 1 1 calc R
C19 C 0.61323(15) 0.9876(6) 0.39629(11) 0.0259(7) Uani 1 1 d .
C24 C 0.65885(15) 1.1903(5) 0.42796(11) 0.0245(7) Uani 1 1 d .
C18 C 0.63391(15) 0.8381(5) 0.35759(11) 0.0245(7) Uani 1 1 d .
C2 C 0.84527(17) 1.9515(6) 0.55405(12) 0.0287(7) Uani 1 1 d .
C15 C 0.78471(16) 0.7838(6) 0.30539(12) 0.0311(7) Uani 1 1 d .
H2 H 0.7984 0.6828 0.2794 0.037 Uiso 1 1 calc R
C1 C 0.85881(15) 1.7651(6) 0.51959(11) 0.0257(7) Uani 1 1 d .
C6 C 0.43980(16) 0.2180(6) 0.24970(12) 0.0301(7) Uani 1 1 d .
C26 C 0.55069(16) 0.4778(6) 0.29517(12) 0.0276(7) Uani 1 1 d .
C9 C 0.81115(16) 1.5841(6) 0.48430(12) 0.0263(7) Uani 1 1 d .
C11 C 0.72435(15) 1.2343(5) 0.42145(11) 0.0230(6) Uani 1 1 d .
C10 C 0.77139(15) 1.4283(6) 0.45483(11) 0.0245(7) Uani 1 1 d .
C25 C 0.58802(15) 0.6393(6) 0.32470(12) 0.0261(7) Uani 1 1 d .
C20 C 0.54778(16) 0.9429(6) 0.40473(12) 0.0312(7) Uani 1 1 d .
H3 H 0.5171 0.8081 0.3842 0.037 Uiso 1 1 calc R
C23 C 0.63572(16) 1.3393(6) 0.46589(12) 0.0297(7) Uani 1 1 d .
H4 H 0.6651 1.4757 0.4870 0.036 Uiso 1 1 calc R
C3 C 0.90636(19) 2.0989(6) 0.58201(12) 0.0380(8) Uani 1 1 d .
H5 H 0.9070 2.2368 0.6075 0.046 Uiso 1 1 calc R
C7 C 0.41802(18) 0.0088(6) 0.21055(12) 0.0346(8) Uani 1 1 d .
H6 H 0.3720 -0.0645 0.1994 0.041 Uiso 1 1 calc R
C5 C 0.50858(16) 0.2816(6) 0.25854(11) 0.0270(7) Uani 1 1 d .
C22 C 0.57302(17) 1.2917(7) 0.47269(13) 0.0361(8) Uani 1 1 d .
H7 H 0.5590 1.3941 0.4984 0.043 Uiso 1 1 calc R
C14 C 0.83056(16) 0.9806(6) 0.33740(12) 0.0319(7) Uani 1 1 d .
H8 H 0.8747 1.0121 0.3327 0.038 Uiso 1 1 calc R
C13 C 0.81108(15) 1.1237(6) 0.37475(12) 0.0279(7) Uani 1 1 d .
H9 H 0.8424 1.2538 0.3963 0.033 Uiso 1 1 calc R
C27 C 0.77569(18) 1.9901(6) 0.56130(12) 0.0354(8) Uani 1 1 d .
H13 H 0.7386 1.9311 0.5274 0.043 Uiso 1 1 calc R
H14 H 0.7687 2.1827 0.5661 0.043 Uiso 1 1 calc R
C21 C 0.52847(16) 1.0911(7) 0.44190(13) 0.0375(8) Uani 1 1 d .
H10 H 0.4846 1.0586 0.4470 0.045 Uiso 1 1 calc R
C8 C 0.46845(17) -0.0767(6) 0.19059(12) 0.0350(8) Uani 1 1 d .
H11 H 0.4620 -0.2150 0.1642 0.042 Uiso 1 1 calc R
C28 C 0.76717(17) 1.8404(6) 0.60988(13) 0.0363(8) Uani 1 1 d .
H15 H 0.7682 1.6467 0.6028 0.044 Uiso 1 1 calc R
H16 H 0.8078 1.8818 0.6430 0.044 Uiso 1 1 calc R
C30 C 0.68675(18) 1.7336(7) 0.66525(15) 0.0434(9) Uani 1 1 d .
H17 H 0.6730 1.5532 0.6499 0.052 Uiso 1 1 calc R
H18 H 0.7309 1.7158 0.6967 0.052 Uiso 1 1 calc R
C4 C 0.9634(2) 2.0268(7) 0.56936(13) 0.0432(9) Uani 1 1 d .
H12 H 1.0083 2.1072 0.5847 0.052 Uiso 1 1 calc R
C29 C 0.70084(19) 1.9045(8) 0.62174(14) 0.0481(10) Uani 1 1 d .
H19 H 0.6608 1.8862 0.5872 0.058 Uiso 1 1 calc R
H20 H 0.7028 2.0932 0.6334 0.058 Uiso 1 1 calc R
C32 C 0.60744(18) 1.6533(7) 0.72360(15) 0.0425(9) Uani 1 1 d .
H21 H 0.5828 1.4988 0.7017 0.051 Uiso 1 1 calc R
H22 H 0.6497 1.5852 0.7526 0.051 Uiso 1 1 calc R
C31 C 0.63035(18) 1.8393(7) 0.68636(14) 0.0434(9) Uani 1 1 d .
H23 H 0.5887 1.8843 0.6544 0.052 Uiso 1 1 calc R
H24 H 0.6475 2.0068 0.7067 0.052 Uiso 1 1 calc R

loop_
_atom_site_aniso_label
_atom_site_aniso_U_11
_atom_site_aniso_U_22
_atom_site_aniso_U_33
_atom_site_aniso_U_23
_atom_site_aniso_U_13
_atom_site_aniso_U_12
S2 0.0374(5) 0.0302(4) 0.0308(4) 0.0046(4) 0.0111(4) 0.0000(4)
S1 0.0346(5) 0.0430(5) 0.0415(5) -0.0028(4) 0.0156(4) -0.0116(4)
C17 0.0250(17) 0.0171(14) 0.0206(14) 0.0071(12) -0.0018(12) -0.0007(12)
C12 0.0245(17) 0.0168(14) 0.0220(14) 0.0043(12) 0.0010(12) -0.0022(12)
C16 0.036(2) 0.0188(15) 0.0254(15) -0.0010(13) 0.0054(14) -0.0040(14)
C19 0.0244(17) 0.0235(16) 0.0243(15) 0.0095(13) 0.0004(13) 0.0023(13)
C24 0.0270(18) 0.0199(15) 0.0226(14) 0.0075(12) 0.0027(13) 0.0037(13)
C18 0.0274(18) 0.0185(15) 0.0215(15) 0.0080(12) -0.0002(13) -0.0001(13)
C2 0.040(2) 0.0183(16) 0.0233(15) 0.0035(12) 0.0045(14) 0.0019(14)
C15 0.033(2) 0.0289(17) 0.0295(16) -0.0033(14) 0.0084(14) 0.0040(15)
C1 0.0302(18) 0.0211(16) 0.0253(15) 0.0024(13) 0.0083(13) -0.0028(13)
C6 0.0302(19) 0.0274(17) 0.0310(16) 0.0021(14) 0.0077(14) -0.0062(14)
C26 0.0275(18) 0.0234(16) 0.0274(15) 0.0078(14) 0.0030(13) -0.0044(14)
C9 0.0294(18) 0.0201(16) 0.0292(16) 0.0018(14) 0.0091(13) -0.0015(14)
C11 0.0268(17) 0.0159(14) 0.0214(14) 0.0064(12) 0.0013(12) 0.0010(13)
C10 0.0258(17) 0.0202(16) 0.0271(15) 0.0030(13) 0.0079(13) 0.0022(14)
C25 0.0270(18) 0.0224(16) 0.0249(15) 0.0055(13) 0.0031(13) -0.0022(14)
C20 0.0260(18) 0.0334(18) 0.0302(16) 0.0068(14) 0.0038(14) -0.0012(14)
C23 0.0272(19) 0.0278(17) 0.0304(16) 0.0034(13) 0.0043(14) 0.0021(13)
C3 0.060(2) 0.0241(17) 0.0227(16) -0.0010(14) 0.0040(16) -0.0122(17)
C7 0.034(2) 0.0323(18) 0.0314(17) 0.0004(14) 0.0024(15) -0.0118(15)
C5 0.0278(18) 0.0263(16) 0.0230(15) 0.0036(13) 0.0029(13) -0.0041(14)
C22 0.031(2) 0.0400(19) 0.0356(17) -0.0009(16) 0.0088(15) 0.0092(16)
C14 0.0254(18) 0.0359(18) 0.0321(17) 0.0011(14) 0.0065(14) -0.0024(14)
C13 0.0268(18) 0.0249(16) 0.0275(15) 0.0016(13) 0.0027(13) -0.0046(13)
C27 0.047(2) 0.0302(18) 0.0260(16) 0.0027(14) 0.0081(15) 0.0145(16)
C21 0.0222(18) 0.052(2) 0.0376(18) 0.0077(17) 0.0086(15) 0.0029(16)
C8 0.052(2) 0.0214(16) 0.0262(16) 0.0007(14) 0.0052(15) -0.0048(15)
C28 0.036(2) 0.0324(18) 0.0396(18) 0.0008(15) 0.0119(15) 0.0076(15)
C30 0.039(2) 0.0351(19) 0.058(2) 0.0061(17) 0.0191(18) 0.0087(16)
C4 0.048(2) 0.045(2) 0.0298(17) 0.0031(16) 0.0030(16) -0.0243(18)
C29 0.050(2) 0.059(2) 0.0371(19) 0.0101(18) 0.0161(17) 0.0228(19)
C32 0.032(2) 0.036(2) 0.059(2) -0.0073(17) 0.0148(17) -0.0089(15)
C31 0.042(2) 0.054(2) 0.0340(18) 0.0087(17) 0.0130(16) 0.0177(18)

loop_
_atom_type_symbol
_atom_type_description
_atom_type_scat_dispersion_real
_atom_type_scat_dispersion_imag
_atom_type_scat_source
C C 0.0033 0.0016 'International Tables Vol C Tables 4.2.6.8 and 6.1.1.4'
H H 0.0000 0.0000 'International Tables Vol C Tables 4.2.6.8 and 6.1.1.4'
S S 0.1246 0.1234 'International Tables Vol C Tables 4.2.6.8 and 6.1.1.4'

loop_
_geom_angle_atom_site_label_1
_geom_angle_atom_site_label_2
_geom_angle_atom_site_label_3
_geom_angle
_geom_angle_site_symmetry_1
_geom_angle_site_symmetry_3
C8 S2 C5 91.43(15) . .
C4 S1 C1 91.20(17) . .
C18 C17 C16 122.1(3) . .
C18 C17 C12 119.7(3) . .
C16 C17 C12 118.2(3) . .
C13 C12 C11 122.3(3) . .
C13 C12 C17 118.2(3) . .
C11 C12 C17 119.5(3) . .
C15 C16 C17 121.6(3) . .
C15 C16 H1 119.2 . .
C17 C16 H1 119.2 . .
C18 C19 C20 121.7(3) . .
C18 C19 C24 119.6(3) . .
C20 C19 C24 118.6(3) . .
C11 C24 C23 122.2(3) . .
C11 C24 C19 119.8(3) . .
C23 C24 C19 118.0(3) . .
C17 C18 C19 120.7(3) . .
C17 C18 C25 119.2(3) . .
C19 C18 C25 120.2(3) . .
C1 C2 C3 111.1(3) . .
C1 C2 C27 124.3(3) . .
C3 C2 C27 124.6(3) . .
C16 C15 C14 120.4(3) . .
C16 C15 H2 119.8 . .
C14 C15 H2 119.8 . .
C2 C1 C9 127.8(3) . .
C2 C1 S1 111.6(2) . .
C9 C1 S1 120.5(2) . .
C5 C6 C7 110.5(3) . .
C5 C6 C32 126.0(3) . 3_676
C7 C6 C32 123.4(3) . 3_676
C25 C26 C5 177.1(3) . .
C10 C9 C1 179.1(4) . .
C24 C11 C12 120.7(3) . .
C24 C11 C10 120.0(3) . .
C12 C11 C10 119.3(3) . .
C9 C10 C11 177.6(3) . .
C26 C25 C18 176.8(3) . .
C21 C20 C19 120.8(3) . .
C21 C20 H3 119.6 . .
C19 C20 H3 119.6 . .
C22 C23 C24 121.7(3) . .
C22 C23 H4 119.1 . .
C24 C23 H4 119.1 . .
C4 C3 C2 114.1(3) . .
C4 C3 H5 123.0 . .
C2 C3 H5 123.0 . .
C8 C7 C6 114.1(3) . .
C8 C7 H6 123.0 . .
C6 C7 H6 123.0 . .
C6 C5 C26 128.3(3) . .
C6 C5 S2 112.2(2) . .
C26 C5 S2 119.5(2) . .
C23 C22 C21 120.3(3) . .
C23 C22 H7 119.9 . .
C21 C22 H7 119.9 . .
C13 C14 C15 119.7(3) . .
C13 C14 H8 120.2 . .
C15 C14 H8 120.2 . .
C14 C13 C12 121.9(3) . .
C14 C13 H9 119.1 . .
C12 C13 H9 119.1 . .
C2 C27 C28 114.0(3) . .
C2 C27 H13 108.8 . .
C28 C27 H13 108.8 . .
C2 C27 H14 108.8 . .
C28 C27 H14 108.8 . .
H13 C27 H14 107.7 . .
C20 C21 C22 120.5(3) . .
C20 C21 H10 119.7 . .
C22 C21 H10 119.7 . .
C7 C8 S2 111.7(2) . .
C7 C8 H11 124.1 . .
S2 C8 H11 124.1 . .
C29 C28 C27 114.3(3) . .
C29 C28 H15 108.7 . .
C27 C28 H15 108.7 . .
C29 C28 H16 108.7 . .
C27 C28 H16 108.7 . .
H15 C28 H16 107.6 . .
C31 C30 C29 114.5(3) . .
C31 C30 H17 108.6 . .
C29 C30 H17 108.6 . .
C31 C30 H18 108.6 . .
C29 C30 H18 108.6 . .
H17 C30 H18 107.6 . .
C3 C4 S1 112.1(3) . .
C3 C4 H12 124.0 . .
S1 C4 H12 124.0 . .
C28 C29 C30 115.2(3) . .
C28 C29 H19 108.5 . .
C30 C29 H19 108.5 . .
C28 C29 H20 108.5 . .
C30 C29 H20 108.5 . .
H19 C29 H20 107.5 . .
C6 C32 C31 113.5(3) 3_676 .
C6 C32 H21 108.9 3_676 .
C31 C32 H21 108.9 . .
C6 C32 H22 108.9 3_676 .
C31 C32 H22 108.9 . .
H21 C32 H22 107.7 . .
C30 C31 C32 115.7(3) . .
C30 C31 H23 108.3 . .
C32 C31 H23 108.3 . .
C30 C31 H24 108.3 . .
C32 C31 H24 108.3 . .
H23 C31 H24 107.4 . .

loop_
_geom_bond_atom_site_label_1
_geom_bond_atom_site_label_2
_geom_bond_distance
_geom_bond_site_symmetry_2
S2 C8 1.700(3) .
S2 C5 1.726(3) .
S1 C4 1.708(4) .
S1 C1 1.730(3) .
C17 C18 1.413(4) .
C17 C16 1.422(4) .
C17 C12 1.430(4) .
C12 C13 1.417(4) .
C12 C11 1.423(4) .
C16 C15 1.349(4) .
C16 H1 0.9500 .
C19 C18 1.414(4) .
C19 C20 1.423(4) .
C19 C24 1.433(4) .
C24 C11 1.402(4) .
C24 C23 1.424(4) .
C18 C25 1.433(4) .
C2 C1 1.376(4) .
C2 C3 1.414(4) .
C2 C27 1.487(4) .
C15 C14 1.417(4) .
C15 H2 0.9500 .
C1 C9 1.414(4) .
C6 C5 1.367(4) .
C6 C7 1.421(4) .
C6 C32 1.492(4) 3_676
C26 C25 1.193(4) .
C26 C5 1.433(4) .
C9 C10 1.195(4) .
C11 C10 1.432(4) .
C20 C21 1.365(4) .
C20 H3 0.9500 .
C23 C22 1.353(4) .
C23 H4 0.9500 .
C3 C4 1.343(5) .
C3 H5 0.9500 .
C7 C8 1.351(5) .
C7 H6 0.9500 .
C22 C21 1.407(5) .
C22 H7 0.9500 .
C14 C13 1.357(4) .
C14 H8 0.9500 .
C13 H9 0.9500 .
C27 C28 1.515(4) .
C27 H13 0.9900 .
C27 H14 0.9900 .
C21 H10 0.9500 .
C8 H11 0.9500 .
C28 C29 1.501(4) .
C28 H15 0.9900 .
C28 H16 0.9900 .
C30 C31 1.508(5) .
C30 C29 1.509(5) .
C30 H17 0.9900 .
C30 H18 0.9900 .
C4 H12 0.9500 .
C29 H19 0.9900 .
C29 H20 0.9900 .
C32 C6 1.492(4) 3_676
C32 C31 1.514(5) .
C32 H21 0.9900 .
C32 H22 0.9900 .
C31 H23 0.9900 .
C31 H24 0.9900 .

loop_
_geom_torsion_atom_site_label_1
_geom_torsion_atom_site_label_2
_geom_torsion_atom_site_label_3
_geom_torsion_atom_site_label_4
_geom_torsion
_geom_torsion_site_symmetry_1
C18 C17 C12 C13 179.0(2) .
C16 C17 C12 C13 -0.7(4) .
C18 C17 C12 C11 -0.4(4) .
C16 C17 C12 C11 180.0(2) .
C18 C17 C16 C15 -179.3(3) .
C12 C17 C16 C15 0.3(4) .
C18 C19 C24 C11 -1.7(4) .
C20 C19 C24 C11 178.5(2) .
C18 C19 C24 C23 179.0(2) .
C20 C19 C24 C23 -0.8(4) .
C16 C17 C18 C19 -179.9(3) .
C12 C17 C18 C19 0.5(4) .
C16 C17 C18 C25 -0.9(4) .
C12 C17 C18 C25 179.5(2) .
C20 C19 C18 C17 -179.6(2) .
C24 C19 C18 C17 0.6(4) .
C20 C19 C18 C25 1.4(4) .
C24 C19 C18 C25 -178.5(2) .
C17 C16 C15 C14 -0.2(4) .
C3 C2 C1 C9 -178.9(3) .
C27 C2 C1 C9 1.8(5) .
C3 C2 C1 S1 0.3(3) .
C27 C2 C1 S1 -179.1(2) .
C4 S1 C1 C2 -0.3(2) .
C4 S1 C1 C9 179.0(2) .
C2 C1 C9 C10 -120(23) .
S1 C1 C9 C10 61(23) .
C23 C24 C11 C12 -179.0(3) .
C19 C24 C11 C12 1.8(4) .
C23 C24 C11 C10 2.1(4) .
C19 C24 C11 C10 -177.2(2) .
C13 C12 C11 C24 179.9(3) .
C17 C12 C11 C24 -0.7(4) .
C13 C12 C11 C10 -1.1(4) .
C17 C12 C11 C10 178.2(2) .
C1 C9 C10 C11 34(28) .
C24 C11 C10 C9 73(8) .
C12 C11 C10 C9 -106(7) .
C5 C26 C25 C18 41(10) .
C17 C18 C25 C26 -40(6) .
C19 C18 C25 C26 139(6) .
C18 C19 C20 C21 -179.3(3) .
C24 C19 C20 C21 0.5(4) .
C11 C24 C23 C22 -178.6(3) .
C19 C24 C23 C22 0.6(4) .
C1 C2 C3 C4 -0.2(4) .
C27 C2 C3 C4 179.2(3) .
C5 C6 C7 C8 -0.9(4) .
C32 C6 C7 C8 178.9(3) 3_676
C7 C6 C5 C26 -179.1(3) .
C32 C6 C5 C26 1.2(5) 3_676
C7 C6 C5 S2 1.3(3) .
C32 C6 C5 S2 -178.4(3) 3_676
C25 C26 C5 C6 -172(6) .
C25 C26 C5 S2 7(6) .
C8 S2 C5 C6 -1.1(2) .
C8 S2 C5 C26 179.3(2) .
C24 C23 C22 C21 -0.1(5) .
C16 C15 C14 C13 0.3(4) .
C15 C14 C13 C12 -0.7(4) .
C11 C12 C13 C14 -179.8(3) .
C17 C12 C13 C14 0.9(4) .
C1 C2 C27 C28 95.0(3) .
C3 C2 C27 C28 -84.2(4) .
C19 C20 C21 C22 0.0(5) .
C23 C22 C21 C20 -0.2(5) .
C6 C7 C8 S2 0.0(3) .
C5 S2 C8 C7 0.6(2) .
C2 C27 C28 C29 172.8(3) .
C2 C3 C4 S1 0.0(4) .
C1 S1 C4 C3 0.2(3) .
C27 C28 C29 C30 172.7(3) .
C31 C30 C29 C28 166.1(3) .
C29 C30 C31 C32 171.2(3) .
C6 C32 C31 C30 170.9(3) 3_676
